data_2212911
loop_
_publ_author_name
'He, Hong-Shan'

_publ_section_title
;
 A second polymorph of (5,10,15,20-tetraphenylporphyrinato)copper(II)
;
_journal_coeditor_code HG2183
_journal_issue 4
_journal_name_full 'Acta Crystallographica Section E'
_journal_page_first m976
_journal_page_last m977
_journal_paper_doi 10.1107/S1600536807008574
_journal_volume 63
_journal_year 2007
_chemical_formula_iupac '[Cu (C44 H28 N4)]'
_chemical_formula_moiety 'C44 H28 Cu N4'
_chemical_formula_sum 'C44 H28 Cu N4'
_chemical_formula_weight 676.24
_chemical_name_systematic
;
(5,10,15,20-tetraphenylporphyrinato)copper(II)
;
_space_group_IT_number 87
_symmetry_cell_setting tetragonal
_symmetry_space_group_name_Hall '-I 4'
_symmetry_space_group_name_H-M 'I 4/m'
_atom_sites_solution_hydrogens geom
_atom_sites_solution_primary direct
_atom_sites_solution_secondary difmap
_cell_angle_alpha 90.00
_cell_angle_beta 90.00
_cell_angle_gamma 90.00
_cell_formula_units_Z 2
_cell_length_a 13.3747(19)
_cell_length_b 13.3747(19)
_cell_length_c 9.7348(19)
_cell_measurement_reflns_used 7160
_cell_measurement_temperature 293(2)
_cell_measurement_theta_max 27.88
_cell_measurement_theta_min 2.15
_cell_volume 1741.4(5)
_computing_cell_refinement 'SAINT-Plus (Bruker, 1998)'
_computing_data_collection 'SMART (Bruker, 1998)'
_computing_data_reduction SAINT-Plus
_computing_molecular_graphics 'ORTEP-3 for Windows (Farrugia, 1997)'
_computing_publication_material 'WinGX (Farrugia, 1999)'
_computing_structure_refinement 'SHELXL97 (Sheldrick, 1997)'
_computing_structure_solution 'SHELXS97 (Sheldrick, 1997)'
_diffrn_ambient_temperature 293(2)
_diffrn_measured_fraction_theta_full 1.000
_diffrn_measured_fraction_theta_max 1.000
_diffrn_measurement_device_type 'Bruker SMART 1K CCD'
_diffrn_measurement_method '\f and \w'
_diffrn_radiation_monochromator graphite
_diffrn_radiation_source 'fine-focus sealed tube'
_diffrn_radiation_type MoK\a
_diffrn_radiation_wavelength 0.71073
_diffrn_reflns_av_R_equivalents 0.0637
_diffrn_reflns_av_sigmaI/netI 0.0271
_diffrn_reflns_limit_h_max 16
_diffrn_reflns_limit_h_min -16
_diffrn_reflns_limit_k_max 16
_diffrn_reflns_limit_k_min -16
_diffrn_reflns_limit_l_max 12
_diffrn_reflns_limit_l_min -12
_diffrn_reflns_number 17594
_diffrn_reflns_theta_full 26.50
_diffrn_reflns_theta_max 26.50
_diffrn_reflns_theta_min 2.15
_diffrn_standards_decay_% 0
_diffrn_standards_number 0
_exptl_absorpt_coefficient_mu 0.660
_exptl_absorpt_correction_T_max 0.8794
_exptl_absorpt_correction_T_min 0.8794
_exptl_absorpt_correction_type multi-scan
_exptl_absorpt_process_details '(SADABS; Sheldrick, 1997)'
_exptl_crystal_colour purple
_exptl_crystal_density_diffrn 1.290
_exptl_crystal_density_method 'not measured'
_exptl_crystal_description prism
_exptl_crystal_F_000 698
_exptl_crystal_size_max 0.20
_exptl_crystal_size_mid 0.20
_exptl_crystal_size_min 0.20
_refine_diff_density_max 0.183
_refine_diff_density_min -0.349
_refine_ls_extinction_method none
_refine_ls_goodness_of_fit_ref 1.095
_refine_ls_hydrogen_treatment constr
_refine_ls_matrix_type full
_refine_ls_number_parameters 69
_refine_ls_number_reflns 971
_refine_ls_number_restraints 0
_refine_ls_restrained_S_all 1.095
_refine_ls_R_factor_all 0.0653
_refine_ls_R_factor_gt 0.0353
_refine_ls_shift/su_max 0.000
_refine_ls_shift/su_mean 0.000
_refine_ls_structure_factor_coef Fsqd
_refine_ls_weighting_details 'calc w=1/[\s^2^(Fo^2^)+(0.0477P)^2^+0.8877P] where P=(Fo^2^+2Fc^2^)/3'
_refine_ls_weighting_scheme calc
_refine_ls_wR_factor_gt 0.0886
_refine_ls_wR_factor_ref 0.1035
_reflns_number_gt 697
_reflns_number_total 971
_reflns_threshold_expression I>2\s(I)
_cod_data_source_file hg2183.cif
_cod_data_source_block I
_cod_database_code 2212911
_cod_database_fobs_code 2212911

loop_
_symmetry_equiv_pos_as_xyz
'x, y, z'
'-x, -y, z'
'-y, x, -z'
'y, -x, -z'
'x+1/2, y+1/2, z+1/2'
'-x+1/2, -y+1/2, z+1/2'
'-y+1/2, x+1/2, -z+1/2'
'y+1/2, -x+1/2, -z+1/2'
'-x, -y, -z'
'x, y, -z'
'y, -x, z'
'-y, x, z'
'-x+1/2, -y+1/2, -z+1/2'
'x+1/2, y+1/2, -z+1/2'
'y+1/2, -x+1/2, z+1/2'
'-y+1/2, x+1/2, z+1/2'

loop_
_atom_site_type_symbol
_atom_site_label
_atom_site_fract_x
_atom_site_fract_y
_atom_site_fract_z
_atom_site_U_iso_or_equiv
_atom_site_adp_type
_atom_site_calc_flag
_atom_site_refinement_flags
_atom_site_occupancy
Cu Cu1 0.0000 0.0000 0.0000 0.0519(3) Uani d S 1
N N1 0.03524(18) 0.14495(19) 0.0000 0.0559(7) Uani d S 1
C C1 0.1301(2) 0.1860(2) 0.0000 0.0570(8) Uani d S 1
C C2 0.1225(3) 0.2935(2) 0.0000 0.0683(10) Uani d S 1
H H2 0.1756 0.3384 0.0000 0.082 Uiso calc SR 1
C C3 0.0260(3) 0.3168(2) 0.0000 0.0687(10) Uani d S 1
H H3 -0.0006 0.3810 0.0000 0.082 Uiso calc SR 1
C C4 -0.0297(2) 0.2255(2) 0.0000 0.0574(8) Uani d S 1
C C5 -0.1333(2) 0.2194(2) 0.0000 0.0567(8) Uani d S 1
C C6 -0.1916(2) 0.3159(2) 0.0000 0.0581(8) Uani d S 1
C C7 -0.2181(2) 0.3603(2) 0.1200(3) 0.0842(9) Uani d . 1
H H7 -0.2000 0.3312 0.2031 0.101 Uiso calc R 1
C C8 -0.2724(3) 0.4493(2) 0.1196(4) 0.0940(10) Uani d . 1
H H8 -0.2899 0.4793 0.2023 0.113 Uiso calc R 1
C C9 -0.2994(3) 0.4918(3) 0.0000 0.0860(13) Uani d S 1
H H9 -0.3367 0.5504 0.0000 0.103 Uiso calc SR 1

loop_
_atom_site_aniso_label
_atom_site_aniso_U_11
_atom_site_aniso_U_22
_atom_site_aniso_U_33
_atom_site_aniso_U_12
_atom_site_aniso_U_13
_atom_site_aniso_U_23
Cu1 0.0429(3) 0.0429(3) 0.0701(6) 0.000 0.000 0.000
N1 0.0433(14) 0.0476(14) 0.0769(19) -0.0014(11) 0.000 0.000
C1 0.0466(17) 0.0480(17) 0.076(2) -0.0053(14) 0.000 0.000
C2 0.058(2) 0.0455(18) 0.102(3) -0.0078(16) 0.000 0.000
C3 0.059(2) 0.0427(17) 0.104(3) -0.0002(15) 0.000 0.000
C4 0.0531(19) 0.0437(17) 0.075(2) 0.0023(14) 0.000 0.000
C5 0.0512(18) 0.0460(17) 0.073(2) 0.0051(14) 0.000 0.000
C6 0.0468(17) 0.0450(17) 0.082(2) 0.0003(13) 0.000 0.000
C7 0.098(2) 0.0700(17) 0.085(2) 0.0213(16) -0.0015(16) -0.0056(15)
C8 0.096(2) 0.0693(18) 0.117(3) 0.0192(16) 0.0078(19) -0.0209(18)
C9 0.057(2) 0.045(2) 0.155(5) 0.0027(17) 0.000 0.000

loop_
_atom_type_symbol
_atom_type_description
_atom_type_scat_dispersion_real
_atom_type_scat_dispersion_imag
_atom_type_scat_source
C C 0.0033 0.0016 'International Tables Vol C Tables 4.2.6.8 and 6.1.1.4'
H H 0.0000 0.0000 'International Tables Vol C Tables 4.2.6.8 and 6.1.1.4'
Cu Cu 0.3201 1.2651 'International Tables Vol C Tables 4.2.6.8 and 6.1.1.4'
N N 0.0061 0.0033 'International Tables Vol C Tables 4.2.6.8 and 6.1.1.4'

loop_
_geom_angle_atom_site_label_1
_geom_angle_atom_site_label_2
_geom_angle_atom_site_label_3
_geom_angle_site_symmetry_1
_geom_angle_site_symmetry_3
_geom_angle
N1 Cu1 N1 3 . 90.0
N1 Cu1 N1 3 9 90.0
N1 Cu1 N1 . 9 180.0
N1 Cu1 N1 3 11 180.00(14)
N1 Cu1 N1 . 11 90.0
N1 Cu1 N1 9 11 90.0
C1 N1 C4 . . 105.5(3)
C1 N1 Cu1 . . 127.1(2)
C4 N1 Cu1 . . 127.5(2)
N1 C1 C5 . 11 126.0(3)
N1 C1 C2 . . 109.4(3)
C5 C1 C2 11 . 124.6(3)
C3 C2 C1 . . 107.6(3)
C3 C2 H2 . . 126.2
C1 C2 H2 . . 126.2
C2 C3 C4 . . 107.8(3)
C2 C3 H3 . . 126.1
C4 C3 H3 . . 126.1
N1 C4 C5 . . 125.5(3)
N1 C4 C3 . . 109.7(3)
C5 C4 C3 . . 124.8(3)
C1 C5 C4 3 . 123.9(3)
C1 C5 C6 3 . 118.3(3)
C4 C5 C6 . . 117.8(3)
C7 C6 C7 10 . 118.7(3)
C7 C6 C5 10 . 120.67(17)
C7 C6 C5 . . 120.67(17)
C6 C7 C8 . . 120.5(3)
C6 C7 H7 . . 119.7
C8 C7 H7 . . 119.7
C9 C8 C7 . . 120.2(3)
C9 C8 H8 . . 119.9
C7 C8 H8 . . 119.9
C8 C9 C8 10 . 119.9(4)
C8 C9 H9 10 . 120.1
C8 C9 H9 . . 120.1

loop_
_geom_bond_atom_site_label_1
_geom_bond_atom_site_label_2
_geom_bond_site_symmetry_2
_geom_bond_distance
Cu1 N1 3 1.995(2)
Cu1 N1 . 1.995(2)
Cu1 N1 9 1.995(2)
Cu1 N1 11 1.995(2)
N1 C1 . 1.382(4)
N1 C4 . 1.384(4)
C1 C5 11 1.387(4)
C1 C2 . 1.440(4)
C2 C3 . 1.328(5)
C2 H2 . 0.9300
C3 C4 . 1.430(5)
C3 H3 . 0.9300
C4 C5 . 1.389(5)
C5 C1 3 1.387(4)
C5 C6 . 1.507(4)
C6 C7 10 1.358(3)
C6 C7 . 1.358(3)
C7 C8 . 1.393(4)
C7 H7 . 0.9300
C8 C9 . 1.345(4)
C8 H8 . 0.9300
C9 C8 10 1.345(4)
C9 H9 . 0.9300

loop_
_geom_torsion_atom_site_label_1
_geom_torsion_atom_site_label_2
_geom_torsion_atom_site_label_3
_geom_torsion_atom_site_label_4
_geom_torsion_site_symmetry_1
_geom_torsion_site_symmetry_4
_geom_torsion
N1 Cu1 N1 C1 3 . 180.0
N1 Cu1 N1 C4 3 . 0.0
C4 N1 C1 C5 . 11 180.0
Cu1 N1 C1 C5 . 11 0.0
C4 N1 C1 C2 . . 0.0
Cu1 N1 C1 C2 . . 180.0
N1 C1 C2 C3 . . 0.0
C5 C1 C2 C3 11 . 180.0
C1 C2 C3 C4 . . 0.0
C1 N1 C4 C5 . . 180.0
Cu1 N1 C4 C5 . . 0.0
C1 N1 C4 C3 . . 0.0
Cu1 N1 C4 C3 . . 180.0
C2 C3 C4 N1 . . 0.0
C2 C3 C4 C5 . . 180.0
N1 C4 C5 C1 . 3 0.0
C3 C4 C5 C1 . 3 180.0
N1 C4 C5 C6 . . 180.0
C3 C4 C5 C6 . . 0.0
C1 C5 C6 C7 3 10 -90.2(3)
C4 C5 C6 C7 . 10 89.8(3)
C1 C5 C6 C7 3 . 90.2(3)
C4 C5 C6 C7 . . -89.8(3)
C7 C6 C7 C8 10 . 0.6(6)
C5 C6 C7 C8 . . -179.7(3)
C6 C7 C8 C9 . . 0.3(5)
C7 C8 C9 C8 . 10 -1.3(7)
